data_4300489
_journal_name_full 'Inorganic Chemistry'
_journal_paper_doi 10.1021/ic051433b
_journal_year 2006
_chemical_formula_sum 'C52 H80 K4 N8 O2.5'
_chemical_formula_weight 1013.64
_space_group_IT_number 14
_symmetry_cell_setting monoclinic
_symmetry_space_group_name_Hall '-P 2yn'
_symmetry_space_group_name_H-M 'P 1 21/n 1'
_cell_angle_alpha 90.00
_cell_angle_beta 102.2790(10)
_cell_angle_gamma 90.00
_cell_formula_units_Z 4
_cell_length_a 14.7200(11)
_cell_length_b 26.586(2)
_cell_length_c 15.6801(12)
_cell_measurement_temperature 150(2)
_cell_volume 5995.9(8)
_diffrn_ambient_temperature 150(2)
_exptl_crystal_density_diffrn 1.123
_cod_depositor_comments
;
The following automatic conversions were performed:
'_symmetry_cell_setting' value 'Monoclinic' changed to 'monoclinic'
according to '/home/saulius/struct/CIF-dictionaries/cif_core.dic'
dictionary named 'cif_core.dic' version 2.4.1 from 2010-06-29.

Automatic conversion script
Id: cif_fix_enum 1527 2010-12-29 10:47:43Z saulius 
;
_cod_original_sg_symbol_H-M 'P 21/n'
_cod_original_formula_sum 'C52 H80 K4 N8 O2.50'
_cod_database_code 4300489

loop_
_symmetry_equiv_pos_as_xyz
'x, y, z'
'-x+1/2, y+1/2, -z+1/2'
'-x, -y, -z'
'x-1/2, -y-1/2, z-1/2'

loop_
_atom_site_label
_atom_site_type_symbol
_atom_site_fract_x
_atom_site_fract_y
_atom_site_fract_z
_atom_site_U_iso_or_equiv
_atom_site_adp_type
_atom_site_occupancy
_atom_site_symmetry_multiplicity
_atom_site_calc_flag
_atom_site_refinement_flags
_atom_site_disorder_assembly
_atom_site_disorder_group
K1 K 0.93496(5) 0.23660(3) 0.06204(4) 0.03126(18) Uani 1 1 d U . .
K2 K 1.10241(5) 0.24708(3) 0.29728(5) 0.0366(2) Uani 1 1 d U . .
K3 K 0.63486(5) 0.32076(3) 0.02828(5) 0.03519(19) Uani 1 1 d U . .
K4 K 0.93013(5) 0.41466(3) 0.11165(5) 0.03477(19) Uani 1 1 d U . .
N1 N 1.11585(19) 0.28595(11) 0.06280(19) 0.0348(6) Uani 1 1 d U . .
N2 N 0.99537(17) 0.31546(9) 0.17641(17) 0.0277(5) Uani 1 1 d U . .
N3 N 0.90763(18) 0.22372(10) 0.22751(17) 0.0286(6) Uani 1 1 d U . .
N4 N 0.9555(2) 0.13495(11) 0.1389(2) 0.0390(7) Uani 1 1 d U . .
N5 N 0.65229(19) 0.21235(11) 0.05691(18) 0.0351(6) Uani 1 1 d U C .
N6 N 0.75092(17) 0.27037(10) -0.05100(17) 0.0278(5) Uani 1 1 d U . .
N7 N 0.77964(18) 0.39733(10) -0.02017(17) 0.0290(5) Uani 1 1 d U B .
N8 N 0.7700(2) 0.46908(12) 0.1186(2) 0.0453(7) Uani 1 1 d U B .
C1 C 1.1304(3) 0.23771(19) -0.0641(3) 0.0637(12) Uani 1 1 d U . .
H1A H 1.1110 0.2076 -0.0365 0.096 Uiso 1 1 calc R C .
H1B H 1.1716 0.2279 -0.1028 0.096 Uiso 1 1 calc R . .
H1C H 1.0754 0.2547 -0.0982 0.096 Uiso 1 1 calc R . .
C2 C 1.2644(3) 0.2461(2) 0.0600(3) 0.0718(15) Uani 1 1 d U . .
H2A H 1.2431 0.2167 0.0879 0.108 Uiso 1 1 calc R C .
H2B H 1.2979 0.2690 0.1049 0.108 Uiso 1 1 calc R . .
H2C H 1.3060 0.2353 0.0223 0.108 Uiso 1 1 calc R . .
C3 C 1.2105(3) 0.31932(18) -0.0397(3) 0.0569(11) Uani 1 1 d U . .
H3A H 1.1552 0.3354 -0.0750 0.085 Uiso 1 1 calc R C .
H3B H 1.2525 0.3091 -0.0774 0.085 Uiso 1 1 calc R . .
H3C H 1.2425 0.3432 0.0042 0.085 Uiso 1 1 calc R . .
C4 C 1.1815(3) 0.27306(15) 0.0057(2) 0.0426(8) Uani 1 1 d U C .
C5 C 1.1369(2) 0.32173(12) 0.1169(2) 0.0323(7) Uani 1 1 d U . .
H5A H 1.1930 0.3395 0.1173 0.039 Uiso 1 1 calc R . .
C6 C 1.0814(2) 0.33731(12) 0.1780(2) 0.0290(6) Uani 1 1 d U . .
C7 C 1.1062(2) 0.36922(12) 0.2494(2) 0.0349(7) Uani 1 1 d U . .
H7A H 1.1611 0.3890 0.2641 0.042 Uiso 1 1 calc R . .
C8 C 1.0346(2) 0.36643(12) 0.2952(2) 0.0329(7) Uani 1 1 d U . .
H8A H 1.0313 0.3837 0.3474 0.040 Uiso 1 1 calc R . .
C9 C 0.9685(2) 0.33305(12) 0.2486(2) 0.0286(6) Uani 1 1 d U . .
C10 C 0.8613(3) 0.33924(14) 0.3525(2) 0.0412(8) Uani 1 1 d U C .
H10A H 0.8502 0.3749 0.3381 0.062 Uiso 1 1 calc R . .
H10B H 0.9146 0.3360 0.4017 0.062 Uiso 1 1 calc R . .
H10C H 0.8060 0.3247 0.3685 0.062 Uiso 1 1 calc R . .
C11 C 0.7984(2) 0.31782(13) 0.1959(2) 0.0353(7) Uani 1 1 d U C .
H11A H 0.8105 0.2999 0.1449 0.053 Uiso 1 1 calc R . .
H11B H 0.7891 0.3537 0.1822 0.053 Uiso 1 1 calc R . .
H11C H 0.7424 0.3040 0.2116 0.053 Uiso 1 1 calc R . .
C12 C 0.8817(2) 0.31127(12) 0.2731(2) 0.0308(7) Uani 1 1 d U . .
C13 C 0.8992(2) 0.25555(12) 0.2926(2) 0.0288(6) Uani 1 1 d U . .
C14 C 0.9150(2) 0.23086(13) 0.3733(2) 0.0348(7) Uani 1 1 d U . .
H14A H 0.9135 0.2452 0.4284 0.042 Uiso 1 1 calc R C .
C15 C 0.9333(2) 0.18086(13) 0.3561(2) 0.0338(7) Uani 1 1 d U . .
H15A H 0.9463 0.1542 0.3972 0.041 Uiso 1 1 calc R . .
C16 C 0.9286(2) 0.17783(12) 0.2663(2) 0.0298(7) Uani 1 1 d U . .
C17 C 0.9480(2) 0.13421(12) 0.2183(2) 0.0327(7) Uani 1 1 d U . .
H17A H 0.9556 0.1028 0.2479 0.039 Uiso 1 1 calc R . .
C18 C 0.9755(3) 0.08790(13) 0.0956(2) 0.0472(9) Uani 1 1 d DU A .
C19 C 1.0275(6) 0.1032(3) 0.0262(5) 0.064(2) Uiso 0.60 1 d PDU A 1
H19A H 0.9830 0.1094 -0.0289 0.097 Uiso 0.60 1 calc PR A 1
H19B H 1.0701 0.0761 0.0180 0.097 Uiso 0.60 1 calc PR A 1
H19C H 1.0631 0.1339 0.0445 0.097 Uiso 0.60 1 calc PR A 1
C20 C 0.8786(4) 0.0672(3) 0.0477(5) 0.060(2) Uiso 0.60 1 d PDU A 1
H20A H 0.8382 0.0637 0.0895 0.090 Uiso 0.60 1 calc PR A 1
H20B H 0.8867 0.0343 0.0221 0.090 Uiso 0.60 1 calc PR A 1
H20C H 0.8503 0.0906 0.0013 0.090 Uiso 0.60 1 calc PR A 1
C21 C 1.0279(6) 0.0481(3) 0.1545(5) 0.062(2) Uiso 0.60 1 d PDU A 1
H21A H 0.9861 0.0318 0.1871 0.093 Uiso 0.60 1 calc PR A 1
H21B H 1.0799 0.0637 0.1956 0.093 Uiso 0.60 1 calc PR A 1
H21C H 1.0520 0.0229 0.1193 0.093 Uiso 0.60 1 calc PR A 1
C19' C 1.0662(6) 0.1004(4) 0.0634(8) 0.061(3) Uiso 0.40 1 d PDU A 2
H19D H 1.1138 0.1125 0.1127 0.091 Uiso 0.40 1 calc PR A 2
H19E H 1.0532 0.1265 0.0184 0.091 Uiso 0.40 1 calc PR A 2
H19F H 1.0887 0.0700 0.0391 0.091 Uiso 0.40 1 calc PR A 2
C20' C 0.8987(7) 0.0779(5) 0.0180(7) 0.068(3) Uiso 0.40 1 d PDU A 2
H20D H 0.8414 0.0699 0.0376 0.103 Uiso 0.40 1 calc PR A 2
H20E H 0.9157 0.0494 -0.0151 0.103 Uiso 0.40 1 calc PR A 2
H20F H 0.8886 0.1078 -0.0194 0.103 Uiso 0.40 1 calc PR A 2
C21' C 0.9949(8) 0.0414(3) 0.1537(6) 0.046(3) Uiso 0.40 1 d PDU A 2
H21D H 0.9390 0.0326 0.1750 0.070 Uiso 0.40 1 calc PR A 2
H21E H 1.0460 0.0486 0.2034 0.070 Uiso 0.40 1 calc PR A 2
H21F H 1.0121 0.0133 0.1200 0.070 Uiso 0.40 1 calc PR A 2
C22 C 0.6021(5) 0.12493(18) 0.0923(4) 0.0922(19) Uani 1 1 d DU C .
H22A H 0.6645 0.1109 0.0969 0.138 Uiso 1 1 calc R . .
H22B H 0.5663 0.1209 0.0325 0.138 Uiso 1 1 calc R . .
H22C H 0.5706 0.1072 0.1326 0.138 Uiso 1 1 calc R . .
C23 C 0.5121(3) 0.2003(2) 0.1082(4) 0.0795(16) Uani 1 1 d DU C .
H23A H 0.5139 0.2360 0.1242 0.119 Uiso 1 1 calc R . .
H23B H 0.4815 0.1811 0.1474 0.119 Uiso 1 1 calc R . .
H23C H 0.4775 0.1962 0.0479 0.119 Uiso 1 1 calc R . .
C24 C 0.6680(4) 0.1866(3) 0.2058(3) 0.092(2) Uani 1 1 d DU C .
H24A H 0.6732 0.2222 0.2219 0.138 Uiso 1 1 calc R . .
H24B H 0.7301 0.1728 0.2075 0.138 Uiso 1 1 calc R . .
H24C H 0.6388 0.1682 0.2472 0.138 Uiso 1 1 calc R . .
C25 C 0.6098(2) 0.18116(13) 0.1159(2) 0.0422(8) Uani 1 1 d DU . .
C26 C 0.6981(2) 0.19157(13) 0.0063(2) 0.0344(7) Uani 1 1 d U . .
H26A H 0.7010 0.1559 0.0061 0.041 Uiso 1 1 calc R C .
C27 C 0.7461(2) 0.21881(12) -0.0510(2) 0.0310(7) Uani 1 1 d U . .
C28 C 0.7932(2) 0.19862(13) -0.1116(2) 0.0351(7) Uani 1 1 d U . .
H28A H 0.8004 0.1640 -0.1234 0.042 Uiso 1 1 calc R C .
C29 C 0.8276(2) 0.23907(13) -0.1512(2) 0.0350(7) Uani 1 1 d U . .
H29A H 0.8623 0.2376 -0.1957 0.042 Uiso 1 1 calc R . .
C30 C 0.8004(2) 0.28264(12) -0.1120(2) 0.0279(6) Uani 1 1 d U . .
C31 C 0.8173(3) 0.34553(15) -0.2264(2) 0.0445(9) Uani 1 1 d U . .
H31A H 0.7538 0.3388 -0.2586 0.067 Uiso 1 1 calc R C .
H31B H 0.8605 0.3227 -0.2467 0.067 Uiso 1 1 calc R . .
H31C H 0.8340 0.3804 -0.2364 0.067 Uiso 1 1 calc R . .
C32 C 0.9234(2) 0.34797(15) -0.0796(3) 0.0383(8) Uani 1 1 d U B .
H32C H 0.931(3) 0.3414(15) -0.019(3) 0.046 Uiso 1 1 d . . .
H32A H 0.964(3) 0.3263(15) -0.107(3) 0.046 Uiso 1 1 d . . .
H32B H 0.941(3) 0.3840(16) -0.090(2) 0.046 Uiso 1 1 d . . .
C33 C 0.8232(2) 0.33717(12) -0.1281(2) 0.0312(7) Uani 1 1 d U B .
C34 C 0.7559(2) 0.37238(12) -0.0969(2) 0.0285(6) Uani 1 1 d U B .
C35 C 0.6641(2) 0.38326(12) -0.1397(2) 0.0348(7) Uani 1 1 d U B .
H35A H 0.6317 0.3700 -0.1940 0.042 Uiso 1 1 calc R . .
C36 C 0.6303(2) 0.41727(13) -0.0870(2) 0.0368(7) Uani 1 1 d U B .
H36A H 0.5702 0.4321 -0.0982 0.044 Uiso 1 1 calc R . .
C37 C 0.7022(2) 0.42547(12) -0.0139(2) 0.0329(7) Uani 1 1 d U B .
C38 C 0.7014(3) 0.46015(13) 0.0554(2) 0.0403(8) Uani 1 1 d U B .
H38A H 0.6454 0.4781 0.0545 0.048 Uiso 1 1 calc R . .
C39 C 0.7616(3) 0.50709(17) 0.1851(3) 0.0704(14) Uani 1 1 d DU . .
C40 C 0.8536(5) 0.5104(4) 0.2471(6) 0.095(3) Uiso 0.65 1 d PDU B 1
H40A H 0.8992 0.5254 0.2173 0.143 Uiso 0.65 1 calc PR B 1
H40B H 0.8741 0.4767 0.2676 0.143 Uiso 0.65 1 calc PR B 1
H40C H 0.8478 0.5315 0.2970 0.143 Uiso 0.65 1 calc PR B 1
C41 C 0.7163(6) 0.5549(3) 0.1501(6) 0.079(2) Uiso 0.65 1 d PDU B 1
H41A H 0.7542 0.5715 0.1141 0.119 Uiso 0.65 1 calc PR B 1
H41B H 0.7104 0.5770 0.1987 0.119 Uiso 0.65 1 calc PR B 1
H41C H 0.6545 0.5478 0.1145 0.119 Uiso 0.65 1 calc PR B 1
C42 C 0.6974(6) 0.4819(4) 0.2439(6) 0.098(3) Uiso 0.65 1 d PDU B 1
H42A H 0.6476 0.4626 0.2066 0.146 Uiso 0.65 1 calc PR B 1
H42B H 0.6701 0.5083 0.2743 0.146 Uiso 0.65 1 calc PR B 1
H42C H 0.7351 0.4594 0.2869 0.146 Uiso 0.65 1 calc PR B 1
C40' C 0.8490(8) 0.5420(5) 0.1819(10) 0.083(4) Uiso 0.35 1 d PDU B 2
H40D H 0.8569 0.5446 0.1215 0.125 Uiso 0.35 1 calc PR B 2
H40E H 0.9051 0.5272 0.2182 0.125 Uiso 0.35 1 calc PR B 2
H40F H 0.8389 0.5755 0.2039 0.125 Uiso 0.35 1 calc PR B 2
C41' C 0.6803(7) 0.5432(5) 0.1631(9) 0.060(3) Uiso 0.35 1 d PDU B 2
H41D H 0.6935 0.5689 0.1225 0.090 Uiso 0.35 1 calc PR B 2
H41E H 0.6708 0.5595 0.2166 0.090 Uiso 0.35 1 calc PR B 2
H41F H 0.6240 0.5247 0.1359 0.090 Uiso 0.35 1 calc PR B 2
C42' C 0.7783(12) 0.4870(7) 0.2741(8) 0.100(6) Uiso 0.35 1 d PDU B 2
H42D H 0.8434 0.4924 0.3028 0.150 Uiso 0.35 1 calc PR B 2
H42E H 0.7647 0.4509 0.2719 0.150 Uiso 0.35 1 calc PR B 2
H42F H 0.7379 0.5042 0.3070 0.150 Uiso 0.35 1 calc PR B 2
O1S O 1.0635(2) 0.48083(14) 0.1018(3) 0.0845(11) Uani 1 1 d U C .
C2S C 1.1147(4) 0.5038(2) 0.1784(5) 0.101(2) Uani 1 1 d U . .
H2SA H 1.0975 0.4886 0.2304 0.122 Uiso 1 1 calc R C .
H2SB H 1.1005 0.5402 0.1778 0.122 Uiso 1 1 calc R . .
C3S C 1.2148(4) 0.4962(2) 0.1821(4) 0.0796(15) Uani 1 1 d U C .
H3SA H 1.2454 0.4805 0.2380 0.095 Uiso 1 1 calc R . .
H3SB H 1.2458 0.5287 0.1759 0.095 Uiso 1 1 calc R . .
C4S C 1.2181(4) 0.4617(2) 0.1060(4) 0.0804(15) Uani 1 1 d U . .
H4SA H 1.2701 0.4707 0.0779 0.096 Uiso 1 1 calc R C .
H4SB H 1.2248 0.4261 0.1248 0.096 Uiso 1 1 calc R . .
C5S C 1.1270(4) 0.4707(3) 0.0463(4) 0.100(2) Uani 1 1 d U C .
H5SA H 1.1306 0.4997 0.0076 0.120 Uiso 1 1 calc R . .
H5SB H 1.1071 0.4407 0.0097 0.120 Uiso 1 1 calc R . .
O6S O 0.5418(6) 0.3619(3) 0.1497(5) 0.059(2) Uiso 0.45 1 d PDU C 1
C7S C 0.4755(11) 0.4017(5) 0.1163(8) 0.092(5) Uiso 0.45 1 d PDU C 1
H7SA H 0.4177 0.3885 0.0789 0.111 Uiso 0.45 1 calc PR C 1
H7SB H 0.5027 0.4279 0.0845 0.111 Uiso 0.45 1 calc PR C 1
C8S C 0.4609(14) 0.4201(6) 0.2041(9) 0.118(5) Uiso 0.45 1 d PDU C 1
H8SA H 0.5147 0.4398 0.2354 0.141 Uiso 0.45 1 calc PR C 1
H8SB H 0.4037 0.4406 0.1977 0.141 Uiso 0.45 1 calc PR C 1
C9S C 0.4517(19) 0.3707(6) 0.2498(19) 0.168(9) Uiso 0.45 1 d PDU C 1
H9SA H 0.4703 0.3752 0.3138 0.202 Uiso 0.45 1 calc PR C 1
H9SB H 0.3864 0.3591 0.2353 0.202 Uiso 0.45 1 calc PR C 1
C10S C 0.5140(11) 0.3324(5) 0.2198(8) 0.086(4) Uiso 0.45 1 d PDU C 1
H10D H 0.5679 0.3235 0.2667 0.104 Uiso 0.45 1 calc PR C 1
H10E H 0.4796 0.3015 0.1970 0.104 Uiso 0.45 1 calc PR C 1
O6S' O 0.5232(5) 0.3480(3) 0.1402(4) 0.062(2) Uiso 0.55 1 d PDU C 2
C7S' C 0.4515(8) 0.3858(5) 0.1260(7) 0.093(4) Uiso 0.55 1 d PDU C 2
H7SC H 0.3998 0.3756 0.0777 0.111 Uiso 0.55 1 calc PR C 2
H7SD H 0.4767 0.4182 0.1105 0.111 Uiso 0.55 1 calc PR C 2
C8S' C 0.4169(8) 0.3911(7) 0.2100(6) 0.108(4) Uiso 0.55 1 d PDU C 2
H8SC H 0.3950 0.4258 0.2167 0.130 Uiso 0.55 1 calc PR C 2
H8SD H 0.3652 0.3674 0.2111 0.130 Uiso 0.55 1 calc PR C 2
C9S' C 0.5003(7) 0.3787(4) 0.2812(6) 0.079(3) Uiso 0.55 1 d PDU C 2
H9SC H 0.5343 0.4096 0.3045 0.095 Uiso 0.55 1 calc PR C 2
H9SD H 0.4817 0.3603 0.3297 0.095 Uiso 0.55 1 calc PR C 2
C10T C 0.5582(9) 0.3462(5) 0.2358(5) 0.096(4) Uiso 0.55 1 d PDU C 2
H10F H 0.6235 0.3579 0.2502 0.115 Uiso 0.55 1 calc PR C 2
H10G H 0.5567 0.3111 0.2564 0.115 Uiso 0.55 1 calc PR C 2
O11S O 0.6749(10) -0.0789(5) -0.0585(9) 0.111(5) Uiso 0.30 1 d PDU D 1
C12S C 0.6065(9) -0.0566(5) -0.1301(8) 0.054(3) Uiso 0.30 1 d PDU D 1
H12A H 0.5553 -0.0802 -0.1535 0.065 Uiso 0.30 1 calc PR D 1
H12B H 0.6355 -0.0449 -0.1780 0.065 Uiso 0.30 1 calc PR D 1
C13S C 0.5737(12) -0.0133(7) -0.0826(14) 0.100(7) Uiso 0.30 1 d PDU D 1
H13A H 0.5285 0.0084 -0.1219 0.120 Uiso 0.30 1 calc PR D 1
H13B H 0.5474 -0.0244 -0.0327 0.120 Uiso 0.30 1 calc PR D 1
C14S C 0.6672(14) 0.0115(7) -0.0539(16) 0.100(7) Uiso 0.30 1 d PDU D 1
H14B H 0.6675 0.0360 -0.0064 0.120 Uiso 0.30 1 calc PR D 1
H14C H 0.6872 0.0284 -0.1031 0.120 Uiso 0.30 1 calc PR D 1
C15S C 0.7266(17) -0.0340(7) -0.022(2) 0.171(14) Uiso 0.30 1 d PDU D 1
H15B H 0.7861 -0.0321 -0.0421 0.205 Uiso 0.30 1 calc PR D 1
H15C H 0.7406 -0.0354 0.0422 0.205 Uiso 0.30 1 calc PR D 1
O11T O 0.6230(12) -0.0372(8) 0.0070(14) 0.106(7) Uiso 0.20 1 d PDU E 2
C12T C 0.7134(11) -0.0581(7) 0.0012(11) 0.042(4) Uiso 0.20 1 d PDU E 2
H12C H 0.7187 -0.0939 0.0190 0.051 Uiso 0.20 1 calc PR E 2
H12D H 0.7651 -0.0388 0.0373 0.051 Uiso 0.20 1 calc PR E 2
C13T C 0.711(2) -0.0521(10) -0.0951(12) 0.119(12) Uiso 0.20 1 d PDU E 2
H13C H 0.7703 -0.0615 -0.1107 0.142 Uiso 0.20 1 calc PR E 2
H13D H 0.6587 -0.0707 -0.1322 0.142 Uiso 0.20 1 calc PR E 2
C14T C 0.6950(19) 0.0041(9) -0.0973(19) 0.090(9) Uiso 0.20 1 d PDU E 2
H14D H 0.7495 0.0226 -0.0639 0.108 Uiso 0.20 1 calc PR E 2
H14E H 0.6784 0.0172 -0.1577 0.108 Uiso 0.20 1 calc PR E 2
C15T C 0.614(2) 0.0056(11) -0.053(2) 0.099(10) Uiso 0.20 1 d PDU E 2
H15D H 0.6140 0.0374 -0.0199 0.119 Uiso 0.20 1 calc PR E 2
H15E H 0.5544 0.0033 -0.0964 0.119 Uiso 0.20 1 calc PR E 2

loop_
_atom_site_aniso_label
_atom_site_aniso_U_11
_atom_site_aniso_U_22
_atom_site_aniso_U_33
_atom_site_aniso_U_23
_atom_site_aniso_U_13
_atom_site_aniso_U_12
K1 0.0312(4) 0.0331(4) 0.0276(4) -0.0032(3) 0.0020(3) 0.0001(3)
K2 0.0265(4) 0.0375(4) 0.0418(4) 0.0075(3) -0.0019(3) -0.0008(3)
K3 0.0355(4) 0.0346(4) 0.0372(4) 0.0014(3) 0.0119(3) 0.0045(3)
K4 0.0318(4) 0.0297(4) 0.0393(4) 0.0000(3) -0.0006(3) 0.0011(3)
N1 0.0289(14) 0.0390(16) 0.0386(15) 0.0031(12) 0.0120(12) 0.0033(12)
N2 0.0255(13) 0.0264(13) 0.0314(13) -0.0005(10) 0.0061(10) 0.0004(10)
N3 0.0260(13) 0.0272(13) 0.0319(13) -0.0015(10) 0.0045(11) -0.0029(10)
N4 0.0468(18) 0.0292(14) 0.0402(16) -0.0036(12) 0.0075(14) 0.0036(12)
N5 0.0306(14) 0.0358(15) 0.0362(15) 0.0098(12) 0.0010(12) -0.0020(12)
N6 0.0241(13) 0.0283(13) 0.0299(13) -0.0001(10) 0.0030(10) -0.0011(10)
N7 0.0268(13) 0.0257(13) 0.0332(14) -0.0001(11) 0.0038(11) -0.0016(10)
N8 0.0464(18) 0.0381(17) 0.0499(18) -0.0129(14) 0.0067(15) 0.0076(13)
C1 0.067(3) 0.068(3) 0.063(3) -0.015(2) 0.030(2) 0.007(2)
C2 0.057(3) 0.107(4) 0.057(3) 0.021(3) 0.026(2) 0.044(3)
C3 0.056(3) 0.073(3) 0.050(2) 0.009(2) 0.028(2) 0.002(2)
C4 0.0360(19) 0.053(2) 0.043(2) 0.0050(17) 0.0174(16) 0.0095(16)
C5 0.0238(15) 0.0340(17) 0.0393(18) 0.0091(14) 0.0074(14) 0.0010(13)
C6 0.0246(15) 0.0274(15) 0.0337(16) 0.0049(12) 0.0033(12) 0.0008(11)
C7 0.0299(16) 0.0313(17) 0.0400(18) 0.0032(13) -0.0003(14) -0.0059(13)
C8 0.0373(17) 0.0279(16) 0.0316(16) -0.0012(12) 0.0028(13) 0.0006(13)
C9 0.0288(15) 0.0261(15) 0.0301(15) 0.0003(12) 0.0047(12) 0.0034(12)
C10 0.048(2) 0.0387(19) 0.0410(19) -0.0037(16) 0.0199(17) 0.0004(16)
C11 0.0263(16) 0.0374(18) 0.0429(18) 0.0029(14) 0.0088(14) 0.0033(13)
C12 0.0298(16) 0.0310(16) 0.0331(17) -0.0027(13) 0.0096(13) 0.0019(13)
C13 0.0225(14) 0.0319(16) 0.0329(16) -0.0013(13) 0.0083(13) -0.0023(12)
C14 0.0362(18) 0.0401(18) 0.0312(16) 0.0003(14) 0.0141(14) -0.0027(14)
C15 0.0314(17) 0.0365(18) 0.0341(17) 0.0062(14) 0.0081(14) -0.0025(14)
C16 0.0240(15) 0.0309(16) 0.0344(16) 0.0010(13) 0.0058(13) -0.0029(12)
C17 0.0275(16) 0.0274(16) 0.0414(19) 0.0003(13) 0.0034(14) -0.0028(13)
C18 0.065(3) 0.0307(18) 0.045(2) -0.0065(16) 0.0104(19) 0.0050(17)
C22 0.138(6) 0.057(3) 0.098(4) 0.010(3) 0.062(4) -0.024(3)
C23 0.057(3) 0.100(4) 0.089(4) 0.041(3) 0.034(3) 0.009(3)
C24 0.077(3) 0.148(5) 0.043(2) 0.034(3) -0.002(2) -0.052(4)
C25 0.0359(19) 0.046(2) 0.043(2) 0.0151(17) 0.0055(16) -0.0036(16)
C26 0.0305(17) 0.0266(16) 0.0425(19) 0.0049(14) -0.0006(14) 0.0004(13)
C27 0.0248(15) 0.0280(15) 0.0369(17) -0.0007(13) -0.0008(13) -0.0007(12)
C28 0.0320(17) 0.0291(16) 0.0411(18) -0.0064(14) 0.0005(14) 0.0016(13)
C29 0.0314(17) 0.0392(18) 0.0349(17) -0.0077(14) 0.0081(14) 0.0001(14)
C30 0.0221(15) 0.0333(16) 0.0269(15) -0.0037(12) 0.0022(12) -0.0019(12)
C31 0.058(2) 0.042(2) 0.0377(19) 0.0051(16) 0.0188(18) -0.0022(18)
C32 0.0276(17) 0.038(2) 0.050(2) -0.0058(16) 0.0104(15) -0.0043(14)
C33 0.0306(17) 0.0325(16) 0.0314(16) -0.0019(13) 0.0085(13) -0.0039(13)
C34 0.0275(15) 0.0256(15) 0.0319(16) 0.0019(12) 0.0050(13) -0.0030(12)
C35 0.0302(16) 0.0330(17) 0.0378(17) 0.0012(13) -0.0005(14) -0.0026(13)
C36 0.0244(15) 0.0321(17) 0.051(2) 0.0037(14) 0.0012(14) 0.0023(13)
C37 0.0284(15) 0.0289(16) 0.0398(17) 0.0011(13) 0.0039(13) 0.0009(12)
C38 0.0352(18) 0.0345(18) 0.051(2) -0.0021(15) 0.0100(16) 0.0071(14)
C39 0.067(3) 0.067(3) 0.073(3) -0.035(3) 0.005(2) 0.020(2)
O1S 0.0563(19) 0.084(2) 0.103(3) 0.037(2) -0.0059(19) -0.0229(18)
C2S 0.070(3) 0.053(3) 0.167(6) -0.019(4) -0.005(4) -0.009(3)
C3S 0.058(3) 0.062(3) 0.110(4) 0.019(3) 0.000(3) -0.021(2)
C4S 0.068(3) 0.059(3) 0.107(4) 0.035(3) 0.002(3) -0.015(2)
C5S 0.064(3) 0.133(6) 0.094(4) 0.041(4) -0.001(3) -0.030(3)

loop_
_geom_bond_atom_site_label_1
_geom_bond_atom_site_label_2
_geom_bond_distance
_geom_bond_site_symmetry_2
_geom_bond_publ_flag
K1 N3 2.730(3) . ?
K1 N2 2.779(3) . ?
K1 N4 2.948(3) . ?
K1 N1 2.966(3) . ?
K1 C27 3.000(3) . ?
K1 N6 3.040(3) . ?
K1 C28 3.220(3) . ?
K1 C30 3.251(3) . ?
K1 C29 3.382(4) . ?
K1 K2 3.9864(10) . ?
K1 K4 4.8002(11) . ?
K1 K3 4.8791(10) . ?
K1 H32C 3.06(4) . ?
K2 N2 2.848(3) . ?
K2 N6 2.906(3) 4_666 ?
K2 N3 2.910(3) . ?
K2 C27 2.969(3) 4_666 ?
K2 C13 2.985(3) . ?
K2 C9 3.009(3) . ?
K2 C6 3.017(3) . ?
K2 C30 3.062(3) 4_666 ?
K2 C16 3.105(3) . ?
K2 C28 3.210(3) 4_666 ?
K2 C14 3.258(3) . ?
K2 C29 3.261(3) 4_666 ?
K3 N6 2.676(3) . ?
K3 O6S' 2.745(7) . ?
K3 O6S 2.795(8) . ?
K3 N5 2.920(3) . ?
K3 C37 3.074(3) . ?
K3 C36 3.131(3) . ?
K3 N7 3.154(3) . ?
K3 C11 3.165(3) . ?
K3 C35 3.220(3) . ?
K3 C34 3.224(3) . ?
K3 C27 3.527(3) . ?
K3 K2 3.9831(11) 4_565 ?
K4 O1S 2.665(3) . ?
K4 N7 2.728(3) . ?
K4 N8 2.787(3) . ?
K4 N2 2.914(3) . ?
K4 C9 3.020(3) . ?
K4 C6 3.047(3) . ?
K4 C8 3.226(3) . ?
K4 C7 3.234(3) . ?
K4 C32 3.466(4) . ?
K4 C38 3.509(4) . ?
K4 C37 3.522(3) . ?
K4 H32C 2.83(4) . ?
N1 C5 1.268(4) . ?
N1 C4 1.490(4) . ?
N2 C9 1.359(4) . ?
N2 C6 1.389(4) . ?
N3 C13 1.351(4) . ?
N3 C16 1.369(4) . ?
N4 C17 1.274(4) . ?
N4 C18 1.482(4) . ?
N5 C26 1.271(4) . ?
N5 C25 1.477(4) . ?
N6 C30 1.359(4) . ?
N6 C27 1.373(4) . ?
N6 K2 2.906(3) 4_565 ?
N7 C34 1.353(4) . ?
N7 C37 1.385(4) . ?
N8 C38 1.278(5) . ?
N8 C39 1.476(5) . ?
C1 C4 1.516(6) . ?
C1 H1A 0.9800 . ?
C1 H1B 0.9800 . ?
C1 H1C 0.9800 . ?
C2 C4 1.511(6) . ?
C2 H2A 0.9800 . ?
C2 H2B 0.9800 . ?
C2 H2C 0.9800 . ?
C3 C4 1.527(6) . ?
C3 H3A 0.9800 . ?
C3 H3B 0.9800 . ?
C3 H3C 0.9800 . ?
C5 C6 1.445(5) . ?
C5 H5A 0.9500 . ?
C6 C7 1.390(5) . ?
C7 C8 1.399(5) . ?
C7 H7A 0.9500 . ?
C8 C9 1.401(4) . ?
C8 H8A 0.9500 . ?
C9 C12 1.524(4) . ?
C10 C12 1.535(5) . ?
C10 H10A 0.9800 . ?
C10 H10B 0.9800 . ?
C10 H10C 0.9800 . ?
C11 C12 1.539(5) . ?
C11 H11A 0.9800 . ?
C11 H11B 0.9800 . ?
C11 H11C 0.9800 . ?
C12 C13 1.524(4) . ?
C13 C14 1.400(5) . ?
C14 C15 1.394(5) . ?
C14 H14A 0.9500 . ?
C15 C16 1.398(5) . ?
C15 H15A 0.9500 . ?
C16 C17 1.443(5) . ?
C17 H17A 0.9500 . ?
C18 C20' 1.499(8) . ?
C18 C21 1.505(7) . ?
C18 C19 1.513(6) . ?
C18 C21' 1.525(7) . ?
C18 C19' 1.560(7) . ?
C18 C20 1.564(6) . ?
C19 H19A 0.9800 . ?
C19 H19B 0.9800 . ?
C19 H19C 0.9800 . ?
C20 H20A 0.9800 . ?
C20 H20B 0.9800 . ?
C20 H20C 0.9800 . ?
C21 H21A 0.9800 . ?
C21 H21B 0.9800 . ?
C21 H21C 0.9800 . ?
C19' H19D 0.9800 . ?
C19' H19E 0.9800 . ?
C19' H19F 0.9800 . ?
C20' H20D 0.9800 . ?
C20' H20E 0.9800 . ?
C20' H20F 0.9800 . ?
C21' H21D 0.9800 . ?
C21' H21E 0.9800 . ?
C21' H21F 0.9800 . ?
C22 C25 1.538(6) . ?
C22 H22A 0.9800 . ?
C22 H22B 0.9800 . ?
C22 H22C 0.9800 . ?
C23 C25 1.505(5) . ?
C23 H23A 0.9800 . ?
C23 H23B 0.9800 . ?
C23 H23C 0.9800 . ?
C24 C25 1.493(5) . ?
C24 H24A 0.9800 . ?
C24 H24B 0.9800 . ?
C24 H24C 0.9800 . ?
C26 C27 1.450(5) . ?
C26 H26A 0.9500 . ?
C27 C28 1.397(5) . ?
C27 K2 2.969(3) 4_565 ?
C28 C29 1.390(5) . ?
C28 K2 3.210(3) 4_565 ?
C28 H28A 0.9500 . ?
C29 C30 1.409(5) . ?
C29 K2 3.261(3) 4_565 ?
C29 H29A 0.9500 . ?
C30 C33 1.521(4) . ?
C30 K2 3.062(3) 4_565 ?
C31 C33 1.541(5) . ?
C31 H31A 0.9800 . ?
C31 H31B 0.9800 . ?
C31 H31C 0.9800 . ?
C32 C33 1.537(5) . ?
C32 H32C 0.94(4) . ?
C32 H32A 1.00(4) . ?
C32 H32B 1.01(4) . ?
C33 C34 1.517(4) . ?
C34 C35 1.405(4) . ?
C35 C36 1.388(5) . ?
C35 H35A 0.9500 . ?
C36 C37 1.401(5) . ?
C36 H36A 0.9500 . ?
C37 C38 1.427(5) . ?
C38 H38A 0.9500 . ?
C39 C42' 1.465(8) . ?
C39 C41 1.485(7) . ?
C39 C40 1.492(7) . ?
C39 C41' 1.516(8) . ?
C39 C40' 1.596(8) . ?
C39 C42 1.601(7) . ?
C40 H40A 0.9800 . ?
C40 H40B 0.9800 . ?
C40 H40C 0.9800 . ?
C41 H41A 0.9800 . ?
C41 H41B 0.9800 . ?
C41 H41C 0.9800 . ?
C42 H42A 0.9800 . ?
C42 H42B 0.9800 . ?
C42 H42C 0.9800 . ?
C40' H40D 0.9800 . ?
C40' H40E 0.9800 . ?
C40' H40F 0.9800 . ?
C41' H41D 0.9800 . ?
C41' H41E 0.9800 . ?
C41' H41F 0.9800 . ?
C42' H42D 0.9800 . ?
C42' H42E 0.9800 . ?
C42' H42F 0.9800 . ?
O1S C2S 1.413(7) . ?
O1S C5S 1.432(8) . ?
C2S C3S 1.475(8) . ?
C2S H2SA 0.9900 . ?
C2S H2SB 0.9900 . ?
C3S C4S 1.516(8) . ?
C3S H3SA 0.9900 . ?
C3S H3SB 0.9900 . ?
C4S C5S 1.483(7) . ?
C4S H4SA 0.9900 . ?
C4S H4SB 0.9900 . ?
C5S H5SA 0.9900 . ?
C5S H5SB 0.9900 . ?
O6S C7S 1.458(6) . ?
O6S C10S 1.477(6) . ?
C7S C8S 1.519(6) . ?
C7S H7SA 0.9900 . ?
C7S H7SB 0.9900 . ?
C8S C9S 1.514(6) . ?
C8S H8SA 0.9900 . ?
C8S H8SB 0.9900 . ?
C9S C10S 1.510(6) . ?
C9S H9SA 0.9900 . ?
C9S H9SB 0.9900 . ?
C10S H10D 0.9900 . ?
C10S H10E 0.9900 . ?
O6S' C7S' 1.440(6) . ?
O6S' C10T 1.478(6) . ?
C7S' C8S' 1.517(6) . ?
C7S' H7SC 0.9900 . ?
C7S' H7SD 0.9900 . ?
C8S' C9S' 1.510(6) . ?
C8S' H8SC 0.9900 . ?
C8S' H8SD 0.9900 . ?
C9S' C10T 1.495(6) . ?
C9S' H9SC 0.9900 . ?
C9S' H9SD 0.9900 . ?
C10T H10F 0.9900 . ?
C10T H10G 0.9900 . ?
O11S C15S 1.464(7) . ?
O11S C12S 1.464(7) . ?
C12S C13S 1.505(7) . ?
C12S H12A 0.9900 . ?
C12S H12B 0.9900 . ?
C13S C14S 1.505(7) . ?
C13S H13A 0.9900 . ?
C13S H13B 0.9900 . ?
C14S C15S 1.514(7) . ?
C14S H14B 0.9900 . ?
C14S H14C 0.9900 . ?
C15S H15B 0.9900 . ?
C15S H15C 0.9900 . ?
O11T C15T 1.460(7) . ?
O11T C12T 1.461(7) . ?
C12T C13T 1.512(7) . ?
C12T H12C 0.9900 . ?
C12T H12D 0.9900 . ?
C13T C14T 1.511(7) . ?
C13T H13C 0.9900 . ?
C13T H13D 0.9900 . ?
C14T C15T 1.510(7) . ?
C14T H14D 0.9900 . ?
C14T H14E 0.9900 . ?
C15T H15D 0.9900 . ?
C15T H15E 0.9900 . ?
